data_7702227
loop_
_publ_author_name
'Zain Aldin, Mohammed'
'Maho, Anthony'
'Zaragoza, Guillermo'
'Demonceau, Albert'
'Delaude, Lionel'

_publ_section_title
;
 Synthesis, characterization, and catalytic evaluation of
 ruthenium-diphosphine complexes bearing xanthate ligands.
;
_journal_issue 39
_journal_name_full 'Dalton transactions (Cambridge, England : 2003)'
_journal_page_first 13926
_journal_page_last 13938
_journal_paper_doi 10.1039/c8dt02838a
_journal_volume 47
_journal_year 2018
_chemical_formula_moiety 'C36 H34 O2 P2 Ru S4'
_chemical_formula_sum 'C36 H34 O2 P2 Ru S4'
_chemical_formula_weight 789.88
_space_group_crystal_system triclinic
_space_group_IT_number 2
_space_group_name_Hall '-P 1'
_space_group_name_H-M_alt 'P -1'
_atom_sites_solution_hydrogens geom
_audit_block_doi 10.5517/ccdc.csd.cc20844l
_audit_conform_dict_location ftp://ftp.iucr.org/pub/cif_core.dic
_audit_conform_dict_name cif_core.dic
_audit_conform_dict_version 2.4.3
_audit_creation_date 2018-04-06T14:47:05-00:00
_audit_creation_method 'WinGX routine CIF_UPDATE'
_audit_update_record
;
2018-07-10 deposited with the CCDC.
2018-09-05 downloaded from the CCDC.
;
_cell_angle_alpha 95.488(6)
_cell_angle_beta 105.893(5)
_cell_angle_gamma 96.247(5)
_cell_formula_units_Z 2
_cell_length_a 11.3572(7)
_cell_length_b 11.7146(10)
_cell_length_c 13.7193(12)
_cell_measurement_reflns_used 1978
_cell_measurement_temperature 100(2)
_cell_measurement_theta_max 26.09
_cell_measurement_theta_min 2.19
_cell_measurement_wavelength 0.71073
_cell_volume 1730.0(2)
_computing_cell_refinement 'SAINT V8.34A integration software'
_computing_data_collection 'Bruker APEX2 software'
_computing_data_reduction 'SORTAV (Blessing, 1995)'
_computing_molecular_graphics 'Ortep for Windows (Farrugia, 2012)'
_computing_publication_material 'WinGX publication routines (Farrugia, 2012)'
_computing_structure_refinement 'SHELXL-2018/3 (Sheldrick, 2018)'
_diffrn_ambient_temperature 100(2)
_diffrn_detector 'APEX-II CCD'
_diffrn_measured_fraction_theta_full 0.999
_diffrn_measured_fraction_theta_max 0.996
_diffrn_measurement_device '\k-geometry diffractometer'
_diffrn_measurement_device_type 'Bruker APEX-II'
_diffrn_measurement_method '\f or \w oscillation scans'
_diffrn_orient_matrix_UB_11 0.015049
_diffrn_orient_matrix_UB_12 0.072903
_diffrn_orient_matrix_UB_13 0.048596
_diffrn_orient_matrix_UB_21 -0.016906
_diffrn_orient_matrix_UB_22 0.045904
_diffrn_orient_matrix_UB_23 -0.058917
_diffrn_orient_matrix_UB_31 -0.089661
_diffrn_orient_matrix_UB_32 -0.009018
_diffrn_orient_matrix_UB_33 -0.003383
_diffrn_radiation_monochromator graphite
_diffrn_radiation_probe x-ray
_diffrn_radiation_type MoK\a
_diffrn_radiation_wavelength 0.71073
_diffrn_reflns_av_R_equivalents 0.083
_diffrn_reflns_av_unetI/netI 0.1004
_diffrn_reflns_Laue_measured_fraction_full 0.999
_diffrn_reflns_Laue_measured_fraction_max 0.996
_diffrn_reflns_limit_h_max 10
_diffrn_reflns_limit_h_min -15
_diffrn_reflns_limit_k_max 15
_diffrn_reflns_limit_k_min -15
_diffrn_reflns_limit_l_max 18
_diffrn_reflns_limit_l_min -18
_diffrn_reflns_number 32670
_diffrn_reflns_point_group_measured_fraction_full 0.999
_diffrn_reflns_point_group_measured_fraction_max 0.996
_diffrn_reflns_theta_full 25.242
_diffrn_reflns_theta_max 28.283
_diffrn_reflns_theta_min 2.07
_diffrn_source 'sealed x-ray tube'
_diffrn_standards_number 0
_exptl_absorpt_coefficient_mu 0.819
_exptl_absorpt_correction_T_max 0.837
_exptl_absorpt_correction_T_min 0.722
_exptl_absorpt_correction_type multi-scan
_exptl_absorpt_process_details
;
SADABS-2014/5 - Bruker AXS area detector scaling and absorption correction
;
_exptl_crystal_colour yellow
_exptl_crystal_density_diffrn 1.516
_exptl_crystal_density_method 'not measured'
_exptl_crystal_description Plate
_exptl_crystal_F_000 808
_exptl_crystal_size_max 0.44
_exptl_crystal_size_mid 0.22
_exptl_crystal_size_min 0.14
_refine_diff_density_max 0.608
_refine_diff_density_min -1.061
_refine_diff_density_rms 0.129
_refine_ls_extinction_method none
_refine_ls_goodness_of_fit_ref 0.99
_refine_ls_hydrogen_treatment constr
_refine_ls_matrix_type full
_refine_ls_number_constraints 0
_refine_ls_number_parameters 408
_refine_ls_number_reflns 8558
_refine_ls_number_restraints 6
_refine_ls_restrained_S_all 0.991
_refine_ls_R_factor_all 0.0718
_refine_ls_R_factor_gt 0.0476
_refine_ls_shift/su_max 0.001
_refine_ls_shift/su_mean 0
_refine_ls_structure_factor_coef Fsqd
_refine_ls_weighting_details 'w=1/[\s^2^(Fo^2^)+(0.0235P)^2^] where P=(Fo^2^+2Fc^2^)/3'
_refine_ls_weighting_scheme calc
_refine_ls_wR_factor_gt 0.0852
_refine_ls_wR_factor_ref 0.0935
_reflns_Friedel_coverage 0
_reflns_number_gt 6269
_reflns_number_total 8558
_reflns_threshold_expression 'I > 2\s(I)'
_cod_data_source_file c8dt02838a2.cif
_cod_data_source_block Rudppbz
_cod_database_code 7702227
_shelx_estimated_absorpt_t_min 0.714
_shelx_estimated_absorpt_t_max 0.894

loop_
_space_group_symop_operation_xyz
'x, y, z'
'-x, -y, -z'

loop_
_atom_site_label
_atom_site_type_symbol
_atom_site_fract_x
_atom_site_fract_y
_atom_site_fract_z
_atom_site_U_iso_or_equiv
_atom_site_adp_type
_atom_site_occupancy
_atom_site_site_symmetry_order
_atom_site_calc_flag
_atom_site_refinement_flags_posn
_atom_site_refinement_flags_adp
Ru1 Ru 0.81427(2) 0.83302(2) 0.78031(2) 0.01090(8) Uani 1 1 d . .
S1 S 0.83199(7) 0.75786(8) 0.93840(6) 0.01530(19) Uani 1 1 d . .
S2 S 0.65233(7) 0.89919(8) 0.85079(7) 0.0176(2) Uani 1 1 d . .
C1 C 0.7095(3) 0.8224(3) 0.9473(3) 0.0190(8) Uani 1 1 d . .
O1 O 0.6663(2) 0.8094(2) 1.02692(18) 0.0245(6) Uani 1 1 d . .
C2 C 0.5662(3) 0.8725(3) 1.0367(3) 0.0310(10) Uani 1 1 d . .
H2A H 0.492488 0.848275 0.976979 0.037 Uiso 1 1 calc R U
H2B H 0.591503 0.95687 1.040847 0.037 Uiso 1 1 calc R U
C3 C 0.5378(3) 0.8444(3) 1.1333(3) 0.0289(9) Uani 1 1 d . .
H3A H 0.611994 0.867558 1.19145 0.043 Uiso 1 1 calc R U
H3B H 0.511719 0.760865 1.127587 0.043 Uiso 1 1 calc R U
H3C H 0.471292 0.886336 1.143814 0.043 Uiso 1 1 calc R U
S3 S 0.78471(7) 0.96109(7) 0.65342(6) 0.01499(19) Uani 1 1 d . .
S4 S 0.95385(7) 1.01492(7) 0.85311(7) 0.01582(19) Uani 1 1 d . .
C4 C 0.8899(3) 1.0602(3) 0.7400(3) 0.0147(7) Uani 1 1 d . .
O2 O 0.9131(2) 1.1655(2) 0.71449(18) 0.0228(6) Uani 1 1 d . .
C5 C 1.0166(4) 1.2453(3) 0.7816(3) 0.0371(11) Uani 1 1 d . U
H5A H 1.029048 1.229517 0.853079 0.045 Uiso 1 1 calc R U
H5B H 0.998632 1.325813 0.777786 0.045 Uiso 1 1 calc R U
C6 C 1.1316(3) 1.2318(4) 0.7509(3) 0.0524(14) Uani 1 1 d . .
H6A H 1.11937 1.248438 0.680379 0.079 Uiso 1 1 calc R U
H6B H 1.149679 1.152269 0.755468 0.079 Uiso 1 1 calc R U
H6C H 1.200932 1.285916 0.796579 0.079 Uiso 1 1 calc R U
C7 C 0.7758(3) 0.5690(3) 0.6483(2) 0.0119(7) Uani 1 1 d . .
C8 C 0.9041(3) 0.6032(3) 0.6700(2) 0.0126(7) Uani 1 1 d . .
C9 C 0.9755(3) 0.5295(3) 0.6337(2) 0.0143(7) Uani 1 1 d . .
H9 H 1.061272 0.553694 0.644888 0.017 Uiso 1 1 calc R U
C10 C 0.9215(3) 0.4210(3) 0.5813(3) 0.0164(7) Uani 1 1 d . .
H10 H 0.970495 0.371075 0.556619 0.02 Uiso 1 1 calc R U
C11 C 0.7965(3) 0.3849(3) 0.5647(3) 0.0183(8) Uani 1 1 d . .
H11 H 0.760673 0.309474 0.53086 0.022 Uiso 1 1 calc R U
C12 C 0.7238(3) 0.4587(3) 0.5975(2) 0.0149(7) Uani 1 1 d . .
H12 H 0.637993 0.433973 0.585306 0.018 Uiso 1 1 calc R U
P1 P 0.68671(7) 0.68066(7) 0.68092(7) 0.01160(19) Uani 1 1 d . .
C13 C 0.5705(3) 0.6042(3) 0.7304(2) 0.0126(7) Uani 1 1 d . .
C14 C 0.6118(3) 0.5447(3) 0.8126(3) 0.0165(8) Uani 1 1 d . .
H14 H 0.696333 0.533986 0.833501 0.02 Uiso 1 1 calc R U
C15 C 0.5329(3) 0.5004(3) 0.8652(3) 0.0187(8) Uani 1 1 d . .
H15 H 0.563434 0.460272 0.921869 0.022 Uiso 1 1 calc R U
C16 C 0.4092(3) 0.5147(3) 0.8349(3) 0.0237(9) Uani 1 1 d . .
H16 H 0.355015 0.486196 0.871603 0.028 Uiso 1 1 calc R U
C17 C 0.3653(3) 0.5705(3) 0.7512(3) 0.0236(9) Uani 1 1 d . .
H17 H 0.280005 0.578443 0.729147 0.028 Uiso 1 1 calc R U
C18 C 0.4446(3) 0.6153(3) 0.6989(3) 0.0202(8) Uani 1 1 d . .
H18 H 0.41329 0.653815 0.641359 0.024 Uiso 1 1 calc R U
C19 C 0.6026(3) 0.7156(3) 0.5559(2) 0.0129(7) Uani 1 1 d . .
C20 C 0.5245(3) 0.8009(3) 0.5519(3) 0.0155(7) Uani 1 1 d . .
H20 H 0.51187 0.834536 0.613376 0.019 Uiso 1 1 calc R U
C21 C 0.4657(3) 0.8370(3) 0.4604(3) 0.0175(8) Uani 1 1 d . .
H21 H 0.410935 0.893032 0.459004 0.021 Uiso 1 1 calc R U
C22 C 0.4864(3) 0.7920(3) 0.3711(3) 0.0197(8) Uani 1 1 d . .
H22 H 0.445862 0.816799 0.308101 0.024 Uiso 1 1 calc R U
C23 C 0.5662(3) 0.7104(3) 0.3732(3) 0.0205(8) Uani 1 1 d . .
H23 H 0.581866 0.680562 0.311799 0.025 Uiso 1 1 calc R U
C24 C 0.6233(3) 0.6722(3) 0.4646(3) 0.0165(8) Uani 1 1 d . .
H24 H 0.677381 0.615611 0.465138 0.02 Uiso 1 1 calc R U
P2 P 0.96755(7) 0.74261(7) 0.74973(7) 0.01155(19) Uani 1 1 d . .
C25 C 1.0673(2) 0.7030(3) 0.8675(3) 0.0144(7) Uani 1 1 d . .
C26 C 1.1298(3) 0.7931(3) 0.9452(3) 0.0175(8) Uani 1 1 d . .
H26 H 1.126161 0.871191 0.932757 0.021 Uiso 1 1 calc R U
C27 C 1.1965(3) 0.7698(3) 1.0394(3) 0.0210(8) Uani 1 1 d . .
H27 H 1.23878 0.831659 1.091406 0.025 Uiso 1 1 calc R U
C28 C 1.2021(3) 0.6574(3) 1.0584(3) 0.0261(9) Uani 1 1 d . .
H28 H 1.248311 0.641734 1.12354 0.031 Uiso 1 1 calc R U
C29 C 1.1408(3) 0.5666(3) 0.9834(3) 0.0255(9) Uani 1 1 d . .
H29 H 1.144188 0.488835 0.996884 0.031 Uiso 1 1 calc R U
C30 C 1.0743(3) 0.5900(3) 0.8883(3) 0.0197(8) Uani 1 1 d . .
H30 H 1.032799 0.527612 0.83662 0.024 Uiso 1 1 calc R U
C31 C 1.0776(3) 0.8086(3) 0.6880(3) 0.0131(7) Uani 1 1 d . .
C32 C 1.2050(3) 0.8313(3) 0.7356(3) 0.0198(8) Uani 1 1 d . .
H32 H 1.238803 0.806201 0.799974 0.024 Uiso 1 1 calc R U
C33 C 1.2823(3) 0.8911(3) 0.6882(3) 0.0238(9) Uani 1 1 d . .
H33 H 1.368773 0.906755 0.720827 0.029 Uiso 1 1 calc R U
C34 C 1.2349(3) 0.9274(3) 0.5954(3) 0.0236(9) Uani 1 1 d . .
H34 H 1.287997 0.969614 0.564422 0.028 Uiso 1 1 calc R U
C35 C 1.1089(3) 0.9024(3) 0.5465(3) 0.0203(8) Uani 1 1 d . .
H35 H 1.076178 0.925607 0.481155 0.024 Uiso 1 1 calc R U
C36 C 1.0306(3) 0.8435(3) 0.5928(2) 0.0155(7) Uani 1 1 d . .
H36 H 0.944402 0.82711 0.559154 0.019 Uiso 1 1 calc R U

loop_
_atom_site_aniso_label
_atom_site_aniso_U_11
_atom_site_aniso_U_22
_atom_site_aniso_U_33
_atom_site_aniso_U_23
_atom_site_aniso_U_13
_atom_site_aniso_U_12
Ru1 0.01250(12) 0.00972(15) 0.01001(15) 0.00152(11) 0.00210(10) 0.00225(10)
S1 0.0184(4) 0.0157(5) 0.0125(5) 0.0033(4) 0.0042(3) 0.0046(3)
S2 0.0187(4) 0.0181(5) 0.0174(5) 0.0029(4) 0.0057(3) 0.0069(3)
C1 0.0248(17) 0.018(2) 0.016(2) 0.0041(16) 0.0073(15) 0.0026(15)
O1 0.0303(13) 0.0321(16) 0.0195(15) 0.0107(12) 0.0138(11) 0.0165(11)
C2 0.036(2) 0.033(3) 0.036(3) 0.012(2) 0.0203(19) 0.0220(18)
C3 0.031(2) 0.034(3) 0.030(2) 0.011(2) 0.0159(17) 0.0130(17)
S3 0.0180(4) 0.0118(5) 0.0135(5) 0.0043(4) 0.0013(3) 0.0005(3)
S4 0.0203(4) 0.0114(5) 0.0131(5) 0.0017(4) 0.0007(3) 0.0014(3)
C4 0.0210(16) 0.0088(18) 0.0155(19) 0.0015(15) 0.0064(14) 0.0041(13)
O2 0.0306(13) 0.0112(14) 0.0194(15) 0.0046(11) -0.0031(11) -0.0041(10)
C5 0.056(2) 0.014(2) 0.026(2) 0.0054(19) -0.0084(19) -0.0139(18)
C6 0.043(3) 0.044(3) 0.053(3) 0.020(3) -0.012(2) -0.018(2)
C7 0.0137(14) 0.0100(18) 0.0118(18) 0.0031(14) 0.0026(13) 0.0024(12)
C8 0.0166(15) 0.0118(18) 0.0100(18) 0.0063(14) 0.0027(13) 0.0034(13)
C9 0.0143(15) 0.0155(19) 0.0144(19) 0.0029(15) 0.0051(13) 0.0048(13)
C10 0.0188(16) 0.016(2) 0.015(2) -0.0002(16) 0.0056(14) 0.0045(14)
C11 0.0252(17) 0.0099(19) 0.017(2) 0.0001(16) 0.0032(15) 0.0007(14)
C12 0.0146(15) 0.0132(19) 0.0150(19) 0.0029(15) 0.0013(13) 0.0002(13)
P1 0.0125(4) 0.0107(5) 0.0112(5) 0.0018(4) 0.0023(3) 0.0024(3)
C13 0.0128(14) 0.0126(18) 0.0120(18) -0.0004(15) 0.0045(13) -0.0009(13)
C14 0.0139(15) 0.020(2) 0.015(2) 0.0028(16) 0.0021(13) 0.0013(13)
C15 0.0261(17) 0.017(2) 0.0118(19) 0.0010(16) 0.0056(14) -0.0026(14)
C16 0.0220(17) 0.025(2) 0.026(2) -0.0014(18) 0.0139(16) -0.0033(15)
C17 0.0175(16) 0.025(2) 0.032(2) 0.0065(19) 0.0122(16) 0.0044(15)
C18 0.0163(16) 0.021(2) 0.022(2) 0.0044(17) 0.0019(14) 0.0027(14)
C19 0.0144(14) 0.0100(18) 0.0134(19) 0.0041(15) 0.0026(13) 0.0000(13)
C20 0.0185(16) 0.0140(19) 0.0136(19) 0.0029(15) 0.0039(14) 0.0009(13)
C21 0.0170(15) 0.0134(19) 0.022(2) 0.0080(16) 0.0025(14) 0.0036(13)
C22 0.0208(16) 0.020(2) 0.016(2) 0.0064(16) 0.0007(14) 0.0023(15)
C23 0.0278(18) 0.021(2) 0.011(2) -0.0012(16) 0.0066(15) -0.0011(15)
C24 0.0164(15) 0.0144(19) 0.017(2) 0.0010(16) 0.0034(14) 0.0020(13)
P2 0.0113(4) 0.0097(5) 0.0130(5) 0.0021(4) 0.0025(3) 0.0008(3)
C25 0.0094(14) 0.017(2) 0.017(2) 0.0038(16) 0.0031(13) 0.0035(13)
C26 0.0197(16) 0.016(2) 0.016(2) 0.0039(16) 0.0008(14) 0.0053(14)
C27 0.0238(17) 0.019(2) 0.016(2) -0.0008(17) -0.0002(15) 0.0058(15)
C28 0.0286(19) 0.031(2) 0.017(2) 0.0064(19) -0.0006(16) 0.0101(17)
C29 0.0298(19) 0.020(2) 0.025(2) 0.0113(18) 0.0007(16) 0.0057(16)
C30 0.0195(16) 0.014(2) 0.022(2) 0.0035(17) 0.0010(15) 0.0017(14)
C31 0.0151(15) 0.0098(18) 0.0147(19) -0.0025(15) 0.0060(13) 0.0014(13)
C32 0.0185(16) 0.021(2) 0.018(2) 0.0013(17) 0.0029(14) 0.0021(14)
C33 0.0141(15) 0.026(2) 0.032(2) 0.0016(19) 0.0088(15) -0.0020(15)
C34 0.0277(18) 0.019(2) 0.031(2) 0.0066(18) 0.0196(17) 0.0008(15)
C35 0.0266(18) 0.017(2) 0.024(2) 0.0089(17) 0.0151(16) 0.0088(15)
C36 0.0188(16) 0.0151(19) 0.0132(19) 0.0015(15) 0.0048(14) 0.0046(14)

loop_
_atom_type_symbol
_atom_type_description
_atom_type_scat_dispersion_real
_atom_type_scat_dispersion_imag
_atom_type_scat_source
C C 0.0033 0.0016 'International Tables Vol C Tables 4.2.6.8 and 6.1.1.4'
H H 0 0 'International Tables Vol C Tables 4.2.6.8 and 6.1.1.4'
O O 0.0106 0.006 'International Tables Vol C Tables 4.2.6.8 and 6.1.1.4'
P P 0.1023 0.0942 'International Tables Vol C Tables 4.2.6.8 and 6.1.1.4'
Ru Ru -1.2594 0.8363 'International Tables Vol C Tables 4.2.6.8 and 6.1.1.4'
S S 0.1246 0.1234 'International Tables Vol C Tables 4.2.6.8 and 6.1.1.4'

loop_
_geom_angle_atom_site_label_1
_geom_angle_atom_site_label_2
_geom_angle_atom_site_label_3
_geom_angle
P1 Ru1 P2 85.61(3)
P1 Ru1 S3 96.05(3)
P2 Ru1 S3 101.75(3)
P1 Ru1 S1 96.29(3)
P2 Ru1 S1 92.82(3)
S3 Ru1 S1 161.55(3)
P1 Ru1 S4 167.38(3)
P2 Ru1 S4 92.54(3)
S3 Ru1 S4 72.07(3)
S1 Ru1 S4 96.27(3)
P1 Ru1 S2 93.21(3)
P2 Ru1 S2 164.61(3)
S3 Ru1 S2 93.63(3)
S1 Ru1 S2 72.03(3)
S4 Ru1 S2 91.83(3)
C1 S1 Ru1 87.75(12)
C1 S2 Ru1 84.97(11)
O1 C1 S1 118.7(3)
O1 C1 S2 126.0(2)
S1 C1 S2 115.23(19)
C1 O1 C2 117.7(3)
O1 C2 C3 106.5(3)
O1 C2 H2A 110.4
C3 C2 H2A 110.4
O1 C2 H2B 110.4
C3 C2 H2B 110.4
H2A C2 H2B 108.6
C2 C3 H3A 109.5
C2 C3 H3B 109.5
H3A C3 H3B 109.5
C2 C3 H3C 109.5
H3A C3 H3C 109.5
H3B C3 H3C 109.5
C4 S3 Ru1 87.48(12)
C4 S4 Ru1 85.08(12)
O2 C4 S4 126.4(2)
O2 C4 S3 118.3(2)
S4 C4 S3 115.31(19)
C4 O2 C5 118.6(3)
O2 C5 C6 110.0(3)
O2 C5 H5A 109.7
C6 C5 H5A 109.7
O2 C5 H5B 109.7
C6 C5 H5B 109.7
H5A C5 H5B 108.2
C5 C6 H6A 109.5
C5 C6 H6B 109.5
H6A C6 H6B 109.5
C5 C6 H6C 109.5
H6A C6 H6C 109.5
H6B C6 H6C 109.5
C12 C7 C8 119.5(3)
C12 C7 P1 124.3(2)
C8 C7 P1 115.9(2)
C9 C8 C7 119.4(3)
C9 C8 P2 123.9(2)
C7 C8 P2 116.7(2)
C10 C9 C8 120.1(3)
C10 C9 H9 120
C8 C9 H9 120
C11 C10 C9 120.4(3)
C11 C10 H10 119.8
C9 C10 H10 119.8
C12 C11 C10 120.1(3)
C12 C11 H11 120
C10 C11 H11 120
C11 C12 C7 120.4(3)
C11 C12 H12 119.8
C7 C12 H12 119.8
C19 P1 C13 105.93(14)
C19 P1 C7 103.01(14)
C13 P1 C7 104.85(14)
C19 P1 Ru1 112.88(11)
C13 P1 Ru1 118.54(11)
C7 P1 Ru1 110.24(10)
C14 C13 C18 118.0(3)
C14 C13 P1 117.7(2)
C18 C13 P1 123.6(3)
C13 C14 C15 121.6(3)
C13 C14 H14 119.2
C15 C14 H14 119.2
C16 C15 C14 119.7(3)
C16 C15 H15 120.2
C14 C15 H15 120.2
C17 C16 C15 119.7(3)
C17 C16 H16 120.1
C15 C16 H16 120.1
C16 C17 C18 120.5(3)
C16 C17 H17 119.8
C18 C17 H17 119.8
C17 C18 C13 120.4(3)
C17 C18 H18 119.8
C13 C18 H18 119.8
C24 C19 C20 117.6(3)
C24 C19 P1 123.3(2)
C20 C19 P1 118.7(2)
C21 C20 C19 121.3(3)
C21 C20 H20 119.3
C19 C20 H20 119.3
C22 C21 C20 120.0(3)
C22 C21 H21 120
C20 C21 H21 120
C21 C22 C23 119.9(3)
C21 C22 H22 120
C23 C22 H22 120
C22 C23 C24 120.2(3)
C22 C23 H23 119.9
C24 C23 H23 119.9
C23 C24 C19 120.9(3)
C23 C24 H24 119.5
C19 C24 H24 119.5
C8 P2 C25 103.76(15)
C8 P2 C31 103.74(14)
C25 P2 C31 103.55(14)
C8 P2 Ru1 110.22(9)
C25 P2 Ru1 111.51(10)
C31 P2 Ru1 122.30(11)
C30 C25 C26 118.1(3)
C30 C25 P2 124.1(3)
C26 C25 P2 117.4(3)
C27 C26 C25 120.8(3)
C27 C26 H26 119.6
C25 C26 H26 119.6
C28 C27 C26 120.1(3)
C28 C27 H27 119.9
C26 C27 H27 119.9
C27 C28 C29 120.4(3)
C27 C28 H28 119.8
C29 C28 H28 119.8
C28 C29 C30 119.5(4)
C28 C29 H29 120.2
C30 C29 H29 120.2
C29 C30 C25 121.1(3)
C29 C30 H30 119.5
C25 C30 H30 119.5
C36 C31 C32 119.2(3)
C36 C31 P2 118.0(2)
C32 C31 P2 122.7(3)
C33 C32 C31 119.8(3)
C33 C32 H32 120.1
C31 C32 H32 120.1
C34 C33 C32 120.7(3)
C34 C33 H33 119.6
C32 C33 H33 119.6
C33 C34 C35 119.7(3)
C33 C34 H34 120.2
C35 C34 H34 120.2
C34 C35 C36 120.3(3)
C34 C35 H35 119.8
C36 C35 H35 119.8
C31 C36 C35 120.3(3)
C31 C36 H36 119.9
C35 C36 H36 119.9

loop_
_geom_bond_atom_site_label_1
_geom_bond_atom_site_label_2
_geom_bond_distance
Ru1 P1 2.2436(9)
Ru1 P2 2.2460(8)
Ru1 S3 2.3838(9)
Ru1 S1 2.3843(9)
Ru1 S4 2.4580(9)
Ru1 S2 2.4616(8)
S1 C1 1.681(3)
S2 C1 1.694(4)
C1 O1 1.329(4)
O1 C2 1.450(4)
C2 C3 1.505(5)
C2 H2A 0.99
C2 H2B 0.99
C3 H3A 0.98
C3 H3B 0.98
C3 H3C 0.98
S3 C4 1.686(3)
S4 C4 1.686(3)
C4 O2 1.333(4)
O2 C5 1.451(4)
C5 C6 1.497(5)
C5 H5A 0.99
C5 H5B 0.99
C6 H6A 0.98
C6 H6B 0.98
C6 H6C 0.98
C7 C12 1.393(4)
C7 C8 1.408(4)
C7 P1 1.834(3)
C8 C9 1.394(4)
C8 P2 1.831(3)
C9 C10 1.387(4)
C9 H9 0.95
C10 C11 1.385(4)
C10 H10 0.95
C11 C12 1.383(4)
C11 H11 0.95
C12 H12 0.95
P1 C19 1.828(3)
P1 C13 1.832(3)
C13 C14 1.381(4)
C13 C18 1.400(4)
C14 C15 1.386(4)
C14 H14 0.95
C15 C16 1.385(4)
C15 H15 0.95
C16 C17 1.376(5)
C16 H16 0.95
C17 C18 1.387(4)
C17 H17 0.95
C18 H18 0.95
C19 C24 1.397(4)
C19 C20 1.401(4)
C20 C21 1.381(4)
C20 H20 0.95
C21 C22 1.377(5)
C21 H21 0.95
C22 C23 1.384(4)
C22 H22 0.95
C23 C24 1.385(4)
C23 H23 0.95
C24 H24 0.95
P2 C25 1.834(3)
P2 C31 1.837(3)
C25 C30 1.387(4)
C25 C26 1.400(4)
C26 C27 1.377(4)
C26 H26 0.95
C27 C28 1.371(5)
C27 H27 0.95
C28 C29 1.383(5)
C28 H28 0.95
C29 C30 1.385(5)
C29 H29 0.95
C30 H30 0.95
C31 C36 1.388(4)
C31 C32 1.398(4)
C32 C33 1.397(4)
C32 H32 0.95
C33 C34 1.368(5)
C33 H33 0.95
C34 C35 1.389(4)
C34 H34 0.95
C35 C36 1.390(4)
C35 H35 0.95
C36 H36 0.95

loop_
_geom_hbond_atom_site_label_D
_geom_hbond_atom_site_label_H
_geom_hbond_atom_site_label_A
_geom_hbond_distance_DH
_geom_hbond_distance_HA
_geom_hbond_distance_DA
_geom_hbond_angle_DHA
_geom_hbond_site_symmetry_A
_geom_hbond_publ_flag
C5 H5A S1 0.99 2.84 3.760(4) 154.1 2_777 yes
C26 H26 S4 0.95 2.79 3.566(3) 140.1 . yes

loop_
_geom_torsion_atom_site_label_1
_geom_torsion_atom_site_label_2
_geom_torsion_atom_site_label_3
_geom_torsion_atom_site_label_4
_geom_torsion
Ru1 S1 C1 O1 178.3(3)
Ru1 S1 C1 S2 -1.60(18)
Ru1 S2 C1 O1 -178.3(3)
Ru1 S2 C1 S1 1.55(18)
S1 C1 O1 C2 175.7(3)
S2 C1 O1 C2 -4.4(5)
C1 O1 C2 C3 -178.8(3)
Ru1 S4 C4 O2 176.4(3)
Ru1 S4 C4 S3 -2.33(15)
Ru1 S3 C4 O2 -176.5(2)
Ru1 S3 C4 S4 2.39(16)
S4 C4 O2 C5 10.8(4)
S3 C4 O2 C5 -170.4(3)
C4 O2 C5 C6 90.0(4)
C12 C7 C8 C9 4.8(5)
P1 C7 C8 C9 -170.3(2)
C12 C7 C8 P2 -173.1(2)
P1 C7 C8 P2 11.8(3)
C7 C8 C9 C10 -3.4(5)
P2 C8 C9 C10 174.3(3)
C8 C9 C10 C11 -0.1(5)
C9 C10 C11 C12 2.2(5)
C10 C11 C12 C7 -0.7(5)
C8 C7 C12 C11 -2.7(5)
P1 C7 C12 C11 171.9(3)
C12 C7 P1 C19 -67.0(3)
C8 C7 P1 C19 107.9(3)
C12 C7 P1 C13 43.7(3)
C8 C7 P1 C13 -141.5(3)
C12 C7 P1 Ru1 172.3(3)
C8 C7 P1 Ru1 -12.8(3)
C19 P1 C13 C14 165.4(3)
C7 P1 C13 C14 56.9(3)
Ru1 P1 C13 C14 -66.6(3)
C19 P1 C13 C18 -23.5(3)
C7 P1 C13 C18 -132.0(3)
Ru1 P1 C13 C18 104.5(3)
C18 C13 C14 C15 -2.2(5)
P1 C13 C14 C15 169.5(3)
C13 C14 C15 C16 0.5(5)
C14 C15 C16 C17 1.5(5)
C15 C16 C17 C18 -1.8(6)
C16 C17 C18 C13 0.1(5)
C14 C13 C18 C17 1.8(5)
P1 C13 C18 C17 -169.2(3)
C13 P1 C19 C24 -117.3(3)
C7 P1 C19 C24 -7.4(3)
Ru1 P1 C19 C24 111.5(3)
C13 P1 C19 C20 70.9(3)
C7 P1 C19 C20 -179.2(2)
Ru1 P1 C19 C20 -60.3(3)
C24 C19 C20 C21 2.9(4)
P1 C19 C20 C21 175.2(2)
C19 C20 C21 C22 -2.2(5)
C20 C21 C22 C23 0.0(5)
C21 C22 C23 C24 1.4(5)
C22 C23 C24 C19 -0.6(5)
C20 C19 C24 C23 -1.5(5)
P1 C19 C24 C23 -173.4(2)
C9 C8 P2 C25 -63.9(3)
C7 C8 P2 C25 113.9(3)
C9 C8 P2 C31 44.1(3)
C7 C8 P2 C31 -138.1(3)
C9 C8 P2 Ru1 176.6(3)
C7 C8 P2 Ru1 -5.6(3)
C8 P2 C25 C30 -6.9(3)
C31 P2 C25 C30 -115.0(3)
Ru1 P2 C25 C30 111.7(3)
C8 P2 C25 C26 -179.7(2)
C31 P2 C25 C26 72.2(3)
Ru1 P2 C25 C26 -61.1(2)
C30 C25 C26 C27 0.2(4)
P2 C25 C26 C27 173.5(2)
C25 C26 C27 C28 -0.3(5)
C26 C27 C28 C29 -0.1(5)
C27 C28 C29 C30 0.5(5)
C28 C29 C30 C25 -0.6(5)
C26 C25 C30 C29 0.2(5)
P2 C25 C30 C29 -172.6(2)
C8 P2 C31 C36 68.9(3)
C25 P2 C31 C36 177.0(3)
Ru1 P2 C31 C36 -56.3(3)
C8 P2 C31 C32 -115.3(3)
C25 P2 C31 C32 -7.2(3)
Ru1 P2 C31 C32 119.6(3)
C36 C31 C32 C33 1.6(5)
P2 C31 C32 C33 -174.2(3)
C31 C32 C33 C34 -0.2(5)
C32 C33 C34 C35 -1.4(5)
C33 C34 C35 C36 1.8(5)
C32 C31 C36 C35 -1.3(5)
P2 C31 C36 C35 174.7(2)
C34 C35 C36 C31 -0.4(5)
